data_7054239
loop_
_publ_author_name
'Petrosyants, Svetlana'
'Dobrokhotova, Zhanna'
'Ilyukhin, Andrey'
'Novotortsev, Vladimir'

_publ_section_title
;
 Supramolecular aggregation of yttrium thiocyanate with
 4,4&#x2032;-bipyridine
;
_journal_issue 8
_journal_name_full 'New Journal of Chemistry'
_journal_page_first 3803
_journal_paper_doi 10.1039/C4NJ00598H
_journal_volume 38
_journal_year 2014
_chemical_formula_moiety 'C14 H12 N6 O2 S4 Y, C10 H8 N2, C10 H9 N2'
_chemical_formula_sum 'C34 H29 N10 O2 S4 Y'
_chemical_formula_weight 826.82
_chemical_name_systematic
;
 ?
;
_space_group_IT_number 14
_symmetry_cell_setting monoclinic
_symmetry_Int_Tables_number 14
_symmetry_space_group_name_Hall '-P 2yn'
_symmetry_space_group_name_H-M 'P 1 21/n 1'
_atom_sites_solution_hydrogens mixed
_audit_creation_date 2014-05-20T13:46:43-00:00
_audit_creation_method 'WinGX routine CIF_UPDATE'
_cell_angle_alpha 90
_cell_angle_beta 98.64(2)
_cell_angle_gamma 90
_cell_formula_units_Z 4
_cell_length_a 9.362(10)
_cell_length_b 21.55(2)
_cell_length_c 19.379(16)
_cell_measurement_reflns_used 2012
_cell_measurement_temperature 296(2)
_cell_measurement_theta_max 22.52
_cell_measurement_theta_min 2.16
_cell_volume 3865(6)
_computing_cell_refinement 'Bruker SAINT'
_computing_data_collection 'Bruker APEX2'
_computing_data_reduction 'Bruker SAINT'
_computing_molecular_graphics 'Bruker SHELXTL'
_computing_publication_material 'Bruker SHELXTL'
_computing_structure_refinement 'SHELXL-2013 (Sheldrick, 2013)'
_computing_structure_solution 'SHELXS-2013 (Sheldrick, 2008)'
_diffrn_ambient_temperature 296(2)
_diffrn_measured_fraction_theta_full 0.72
_diffrn_measured_fraction_theta_max 0.997
_diffrn_measurement_device_type 'Bruker APEX-II CCD'
_diffrn_measurement_method '\f and \w scans'
_diffrn_radiation_monochromator graphite
_diffrn_radiation_type MoK\a
_diffrn_radiation_wavelength 0.71073
_diffrn_reflns_av_R_equivalents 0.1299
_diffrn_reflns_Laue_measured_fraction_full 0.72
_diffrn_reflns_Laue_measured_fraction_max 0.997
_diffrn_reflns_limit_h_max 10
_diffrn_reflns_limit_h_min -8
_diffrn_reflns_limit_k_max 23
_diffrn_reflns_limit_k_min -23
_diffrn_reflns_limit_l_max 18
_diffrn_reflns_limit_l_min -20
_diffrn_reflns_number 17204
_diffrn_reflns_point_group_measured_fraction_full 0.72
_diffrn_reflns_point_group_measured_fraction_max 0.997
_diffrn_reflns_theta_full 25.242
_diffrn_reflns_theta_max 22.496
_diffrn_reflns_theta_min 2.584
_diffrn_standards_number 0
_exptl_absorpt_coefficient_mu 1.769
_exptl_absorpt_correction_T_max 0.7454
_exptl_absorpt_correction_T_min 0.3494
_exptl_absorpt_correction_type multi-scan
_exptl_absorpt_process_details 'SADABS (Sheldrick, 2003)'
_exptl_crystal_colour colourless
_exptl_crystal_density_diffrn 1.421
_exptl_crystal_description plate
_exptl_crystal_F_000 1688
_exptl_crystal_size_max 0.25
_exptl_crystal_size_mid 0.15
_exptl_crystal_size_min 0.01
_refine_diff_density_max 1.005
_refine_diff_density_min -1.981
_refine_diff_density_rms 0.153
_refine_ls_extinction_method none
_refine_ls_goodness_of_fit_ref 1.517
_refine_ls_hydrogen_treatment constr
_refine_ls_matrix_type full
_refine_ls_number_parameters 455
_refine_ls_number_reflns 5034
_refine_ls_number_restraints 30
_refine_ls_restrained_S_all 1.515
_refine_ls_R_factor_all 0.1759
_refine_ls_R_factor_gt 0.1286
_refine_ls_shift/su_max 0
_refine_ls_shift/su_mean 0
_refine_ls_structure_factor_coef Fsqd
_refine_ls_weighting_details 'w=1/[\s^2^(Fo^2^)+(0.0500P)^2^+50.0000P] where P=(Fo^2^+2Fc^2^)/3'
_refine_ls_weighting_scheme calc
_refine_ls_wR_factor_gt 0.286
_refine_ls_wR_factor_ref 0.3007
_reflns_number_gt 3345
_reflns_number_total 5034
_reflns_threshold_expression 'I > 2\s(I)'
_cod_data_source_file c4nj00598h2.cif
_cod_data_source_block 6
_cod_depositor_comments 'Adding full bibliography for 7054233--7054239.cif.'
_cod_original_sg_symbol_H-M 'P 21/n'
_cod_database_code 7054239

loop_
_symmetry_equiv_pos_as_xyz
'x, y, z'
'-x+1/2, y+1/2, -z+1/2'
'-x, -y, -z'
'x-1/2, -y-1/2, z-1/2'

loop_
_atom_site_label
_atom_site_type_symbol
_atom_site_fract_x
_atom_site_fract_y
_atom_site_fract_z
_atom_site_U_iso_or_equiv
_atom_site_adp_type
_atom_site_occupancy
_atom_site_calc_flag
Y1 Y 0.28513(17) 0.35527(7) 0.38657(8) 0.0243(5) Uani 1 d
S1 S 0.3262(7) 0.5207(3) 0.2022(3) 0.0707(18) Uani 1 d
S2 S 0.4089(7) 0.4700(3) 0.6125(3) 0.0650(17) Uani 1 d
S3 S 0.5644(6) 0.1728(2) 0.5088(3) 0.0509(14) Uani 1 d
S4 S -0.0082(6) 0.1872(3) 0.2518(3) 0.0596(16) Uani 1 d
O1 O 0.0576(11) 0.4066(5) 0.3839(5) 0.033(3) Uani 1 d
H1 H 0.0141 0.3973 0.3474 0.04 Uiso 1 d
H2 H 0.0805 0.443 0.3741 0.04 Uiso 1 d
O2 O 0.5245(11) 0.3892(6) 0.3991(5) 0.037(3) Uani 1 d
H3 H 0.5059 0.4281 0.3822 0.044 Uiso 1 d
H4 H 0.5806 0.3949 0.4459 0.044 Uiso 1 d
C1 C 0.283(2) 0.4664(11) 0.2592(11) 0.059(6) Uani 1 d
C2 C 0.3507(18) 0.4505(8) 0.5352(9) 0.036(4) Uani 1 d
C3 C 0.4898(16) 0.2304(8) 0.4666(8) 0.021(4) Uani 1 d
C4 C 0.0592(17) 0.2457(9) 0.2983(9) 0.034(4) Uani 1 d
N1 N 0.2775(16) 0.4347(8) 0.3022(9) 0.046(4) Uani 1 d
N2 N 0.3148(15) 0.4253(7) 0.4813(7) 0.037(4) Uani 1 d
N3 N 0.4335(15) 0.2721(7) 0.4367(8) 0.038(4) Uani 1 d
N4 N 0.1148(17) 0.2857(8) 0.3302(7) 0.043(4) Uani 1 d
N5 N 0.3917(12) 0.3103(5) 0.2809(6) 0.014(3) Uiso 1 d
C5 C 0.5255(17) 0.2850(8) 0.2877(9) 0.034(4) Uani 1 d
H5A H 0.5807 0.2822 0.3317 0.041 Uiso 1 calc
C6 C 0.5812(17) 0.2631(8) 0.2303(7) 0.028(4) Uani 1 d
H6A H 0.673 0.2457 0.236 0.033 Uiso 1 calc
C7 C 0.5008(17) 0.2671(8) 0.1636(8) 0.030(4) Uani 1 d
C8 C 0.3615(15) 0.2914(7) 0.1603(8) 0.020(4) Uani 1 d
H8A H 0.304 0.2946 0.1169 0.025 Uiso 1 calc
C9 C 0.3074(17) 0.3101(8) 0.2168(9) 0.038(5) Uani 1 d
H9A H 0.2118 0.3232 0.2125 0.046 Uiso 1 calc
N6 N 0.6691(16) 0.1926(7) -0.0126(8) 0.044(4) Uani 1 d
C10 C 0.7471(19) 0.1943(9) 0.0524(8) 0.041(5) Uani 1 d
H10A H 0.8389 0.1768 0.0595 0.049 Uiso 1 calc
C11 C 0.693(2) 0.2223(9) 0.1107(10) 0.049(5) Uani 1 d
H11A H 0.7497 0.2263 0.1542 0.059 Uiso 1 calc
C12 C 0.5573(16) 0.2422(7) 0.0989(7) 0.017(3) Uani 1 d
C13 C 0.4717(18) 0.2382(8) 0.0343(8) 0.033(4) Uani 1 d
H13A H 0.3773 0.2529 0.0274 0.039 Uiso 1 calc
C14 C 0.5304(15) 0.2119(7) -0.0191(8) 0.024(4) Uani 1 d
H14A H 0.472 0.207 -0.062 0.028 Uiso 1 calc
N7 N 0.4145(18) 0.4030(9) -0.0631(8) 0.062(5) Uani 1 d
H7A H 0.3565 0.4002 -0.1018 0.075 Uiso 0.5 calc
C15 C 0.370(2) 0.4291(10) -0.0040(12) 0.056(6) Uani 1 d
H15A H 0.276 0.4435 -0.007 0.067 Uiso 1 calc
C16 C 0.4602(16) 0.4344(8) 0.0581(9) 0.031(4) Uani 1 d
H16A H 0.4301 0.4538 0.0963 0.037 Uiso 1 calc
C17 C 0.5987(18) 0.4096(9) 0.0621(9) 0.042(5) Uani 1 d
C18 C 0.641(2) 0.3843(10) 0.0046(10) 0.056(6) Uani 1 d
H18A H 0.7333 0.368 0.0072 0.067 Uiso 1 calc
C19 C 0.549(3) 0.3825(11) -0.0573(11) 0.072(7) Uani 1 d
H19A H 0.5828 0.3664 -0.0965 0.086 Uiso 1 calc
N8 N 0.885(2) 0.4165(9) 0.2590(10) 0.076(6) Uani 1 d
C20 C 0.931(3) 0.4150(14) 0.1983(15) 0.097(9) Uani 1 d
H20A H 1.0304 0.4138 0.1997 0.117 Uiso 1 calc
C21 C 0.851(3) 0.4150(13) 0.1325(12) 0.081(8) Uani 1 d
H21A H 0.8923 0.4149 0.0919 0.097 Uiso 1 calc
C22 C 0.704(3) 0.4149(9) 0.1322(9) 0.051(6) Uani 1 d
C23 C 0.6446(19) 0.4182(8) 0.1911(8) 0.034(4) Uani 1 d
H23A H 0.545 0.4204 0.1897 0.041 Uiso 1 calc
C24 C 0.738(2) 0.4181(9) 0.2543(9) 0.045(5) Uani 1 d
H24A H 0.6975 0.4193 0.2954 0.053 Uiso 1 calc
N9 N 0.2118(18) 0.1149(8) 0.0199(9) 0.051(4) Uani 1 d
C25 C 0.338(3) 0.0834(11) 0.0222(11) 0.064(6) Uani 1 d
H25A H 0.3593 0.0675 -0.0196 0.077 Uiso 1 calc
C26 C 0.431(2) 0.0735(10) 0.0781(10) 0.058(6) Uani 1 d
H26A H 0.5146 0.0507 0.076 0.07 Uiso 1 calc
C27 C 0.4005(15) 0.0997(7) 0.1445(8) 0.022(4) Uani 1 d
C28 C 0.274(2) 0.1323(9) 0.1413(10) 0.047(5) Uani 1 d
H28A H 0.2483 0.1504 0.1812 0.056 Uiso 1 calc
C29 C 0.181(2) 0.1380(13) 0.0750(14) 0.076(7) Uani 1 d
H29A H 0.0942 0.1597 0.0733 0.091 Uiso 1 calc
N10 N 0.7053(17) 0.0949(8) 0.3275(9) 0.056(5) Uani 1 d
H10B H 0.7678 0.0949 0.3648 0.067 Uiso 0.5 calc
C30 C 0.566(2) 0.1143(11) 0.3319(13) 0.072(7) Uani 1 d
H30A H 0.5398 0.1258 0.3745 0.086 Uiso 1 calc
C31 C 0.465(2) 0.1163(11) 0.2707(11) 0.064(7) Uani 1 d
H31A H 0.3707 0.1293 0.272 0.077 Uiso 1 calc
C32 C 0.5083(16) 0.0987(7) 0.2079(7) 0.020(4) Uani 1 d
C33 C 0.6479(19) 0.0812(9) 0.2063(9) 0.042(5) Uani 1 d
H33A H 0.6777 0.0724 0.1636 0.051 Uiso 1 calc
C34 C 0.747(2) 0.0763(10) 0.2681(11) 0.063(6) Uani 1 d
H34A H 0.8393 0.0604 0.2676 0.076 Uiso 1 calc

loop_
_atom_site_aniso_label
_atom_site_aniso_U_11
_atom_site_aniso_U_22
_atom_site_aniso_U_33
_atom_site_aniso_U_23
_atom_site_aniso_U_13
_atom_site_aniso_U_12
Y1 0.0190(8) 0.0370(9) 0.0172(8) -0.0010(8) 0.0035(6) -0.0009(8)
S1 0.093(5) 0.061(4) 0.063(4) 0.011(3) 0.028(3) 0.008(3)
S2 0.084(4) 0.070(4) 0.041(3) -0.011(3) 0.009(3) -0.022(3)
S3 0.051(3) 0.051(3) 0.047(3) 0.006(3) -0.004(2) 0.005(3)
S4 0.058(4) 0.051(3) 0.066(4) -0.010(3) -0.005(3) -0.009(3)
O1 0.030(7) 0.039(7) 0.032(7) -0.005(5) 0.006(5) -0.007(5)
O2 0.020(6) 0.057(8) 0.032(7) 0.000(6) -0.004(5) -0.006(6)
C1 0.074(17) 0.069(16) 0.039(13) 0.000(12) 0.028(12) -0.002(13)
C2 0.030(11) 0.048(12) 0.025(10) -0.014(9) -0.004(8) -0.014(9)
C3 0.011(9) 0.034(10) 0.018(9) -0.003(8) 0.002(7) 0.004(8)
C4 0.016(10) 0.040(11) 0.043(11) -0.003(9) -0.004(8) -0.009(8)
N1 0.043(10) 0.050(11) 0.043(10) -0.004(9) 0.005(8) -0.012(8)
N2 0.036(9) 0.057(10) 0.023(8) 0.004(8) 0.017(7) -0.013(8)
N3 0.022(8) 0.043(10) 0.048(10) -0.005(8) 0.005(7) 0.008(8)
N4 0.048(10) 0.054(11) 0.029(9) -0.003(8) 0.011(7) -0.005(9)
C5 0.030(11) 0.046(11) 0.026(10) -0.009(8) 0.008(8) -0.005(9)
C6 0.023(10) 0.053(11) 0.007(8) -0.006(8) 0.000(7) 0.004(8)
C7 0.031(11) 0.045(11) 0.016(9) 0.000(8) 0.005(7) -0.011(9)
C8 0.010(9) 0.036(10) 0.016(8) -0.003(7) 0.003(6) 0.006(7)
C9 0.011(8) 0.051(10) 0.050(10) -0.009(8) -0.005(7) -0.012(7)
N6 0.046(10) 0.045(10) 0.040(9) -0.003(7) 0.006(7) -0.009(8)
C10 0.041(11) 0.071(14) 0.012(9) -0.014(9) 0.004(8) 0.009(10)
C11 0.035(13) 0.071(14) 0.043(11) -0.010(11) 0.015(9) 0.001(11)
C12 0.019(8) 0.023(8) 0.011(7) 0.000(6) 0.012(6) 0.000(6)
C13 0.027(10) 0.043(11) 0.029(10) 0.001(8) 0.005(8) 0.008(8)
C14 0.002(7) 0.038(9) 0.031(8) 0.005(7) 0.002(6) 0.001(7)
N7 0.035(11) 0.111(16) 0.036(10) 0.018(10) -0.010(8) -0.007(11)
C15 0.026(12) 0.070(15) 0.075(16) 0.018(13) 0.015(11) 0.004(10)
C16 0.009(9) 0.037(11) 0.044(11) -0.001(8) -0.004(8) -0.003(8)
C17 0.031(12) 0.067(14) 0.023(10) -0.006(9) -0.012(8) -0.027(10)
C18 0.082(16) 0.057(13) 0.030(12) -0.006(10) 0.012(11) 0.000(12)
C19 0.082(19) 0.084(18) 0.043(14) -0.019(12) -0.009(13) -0.012(15)
N8 0.090(17) 0.079(15) 0.057(13) -0.009(11) 0.002(12) 0.023(12)
C20 0.053(17) 0.14(3) 0.09(2) 0.038(19) -0.016(15) 0.011(17)
C21 0.062(17) 0.13(2) 0.051(15) 0.006(15) -0.001(12) -0.009(16)
C22 0.074(17) 0.046(12) 0.029(12) 0.005(9) -0.002(11) -0.001(11)
C23 0.034(11) 0.042(11) 0.028(11) -0.008(8) 0.009(9) -0.008(9)
C24 0.049(14) 0.066(14) 0.018(10) -0.001(9) 0.001(9) -0.001(11)
N9 0.042(11) 0.069(12) 0.039(10) 0.004(9) -0.002(8) 0.005(9)
C25 0.079(18) 0.066(16) 0.048(14) -0.001(12) 0.014(13) -0.009(14)
C26 0.044(13) 0.085(17) 0.040(13) 0.013(12) -0.011(10) 0.000(12)
C27 0.006(7) 0.032(8) 0.028(8) -0.010(7) 0.003(6) -0.011(7)
C28 0.039(12) 0.060(14) 0.042(12) -0.011(10) 0.006(9) -0.004(10)
C29 0.043(14) 0.10(2) 0.085(19) 0.003(17) 0.009(13) 0.006(14)
N10 0.039(11) 0.075(13) 0.056(12) -0.022(10) 0.010(8) 0.006(9)
C30 0.047(11) 0.088(13) 0.078(12) -0.001(10) 0.002(10) -0.028(10)
C31 0.022(11) 0.096(18) 0.068(16) 0.006(13) -0.019(10) 0.007(11)
C32 0.012(9) 0.033(10) 0.016(9) 0.004(7) 0.007(7) -0.003(7)
C33 0.041(13) 0.068(14) 0.019(10) 0.005(9) 0.010(8) -0.007(10)
C34 0.044(13) 0.076(16) 0.060(15) -0.003(12) -0.021(12) 0.004(12)

loop_
_atom_type_symbol
_atom_type_description
_atom_type_scat_dispersion_real
_atom_type_scat_dispersion_imag
_atom_type_scat_source
C C 0.0033 0.0016 'International Tables Vol C Tables 4.2.6.8 and 6.1.1.4'
H H 0 0 'International Tables Vol C Tables 4.2.6.8 and 6.1.1.4'
N N 0.0061 0.0033 'International Tables Vol C Tables 4.2.6.8 and 6.1.1.4'
O O 0.0106 0.006 'International Tables Vol C Tables 4.2.6.8 and 6.1.1.4'
S S 0.1246 0.1234 'International Tables Vol C Tables 4.2.6.8 and 6.1.1.4'
Y Y -2.7962 3.5667 'International Tables Vol C Tables 4.2.6.8 and 6.1.1.4'

loop_
_geom_angle_atom_site_label_1
_geom_angle_atom_site_label_2
_geom_angle_atom_site_label_3
_geom_angle
_geom_angle_site_symmetry_1
_geom_angle_site_symmetry_3
O2 Y1 N4 145.8(5) . .
O2 Y1 N1 76.9(5) . .
N4 Y1 N1 101.1(5) . .
O2 Y1 N2 73.7(4) . .
N4 Y1 N2 140.0(5) . .
N1 Y1 N2 93.6(5) . .
O2 Y1 N3 72.6(5) . .
N4 Y1 N3 91.3(5) . .
N1 Y1 N3 141.5(5) . .
N2 Y1 N3 99.8(5) . .
O2 Y1 O1 134.0(4) . .
N4 Y1 O1 75.1(5) . .
N1 Y1 O1 73.5(5) . .
N2 Y1 O1 73.9(4) . .
N3 Y1 O1 145.0(4) . .
O2 Y1 N6 123.5(4) . 4_566
N4 Y1 N6 76.3(5) . 4_566
N1 Y1 N6 147.1(5) . 4_566
N2 Y1 N6 71.5(5) . 4_566
N3 Y1 N6 71.2(5) . 4_566
O1 Y1 N6 74.2(4) . 4_566
O2 Y1 N5 73.9(4) . .
N4 Y1 N5 73.0(4) . .
N1 Y1 N5 72.5(5) . .
N2 Y1 N5 146.9(4) . .
N3 Y1 N5 76.7(4) . .
O1 Y1 N5 127.0(4) . .
N6 Y1 N5 134.5(4) 4_566 .
Y1 O1 H1 103.9 . .
Y1 O1 H2 100.3 . .
H1 O1 H2 98.6 . .
Y1 O2 H3 97 . .
Y1 O2 H4 120.4 . .
H3 O2 H4 105.5 . .
N1 C1 S1 168(2) . .
N2 C2 S2 168.0(17) . .
N3 C3 S3 178.7(16) . .
N4 C4 S4 175.8(17) . .
C1 N1 Y1 171.4(17) . .
C2 N2 Y1 165.2(14) . .
C3 N3 Y1 170.2(13) . .
C4 N4 Y1 164.2(14) . .
C5 N5 C9 119.2(13) . .
C5 N5 Y1 122.2(9) . .
C9 N5 Y1 118.6(10) . .
N5 C5 C6 120.9(15) . .
N5 C5 H5A 119.6 . .
C6 C5 H5A 119.6 . .
C5 C6 C7 120.6(15) . .
C5 C6 H6A 119.7 . .
C7 C6 H6A 119.7 . .
C6 C7 C8 115.7(14) . .
C6 C7 C12 122.2(14) . .
C8 C7 C12 121.9(13) . .
C9 C8 C7 122.8(14) . .
C9 C8 H8A 118.6 . .
C7 C8 H8A 118.6 . .
C8 C9 N5 120.5(15) . .
C8 C9 H9A 119.8 . .
N5 C9 H9A 119.8 . .
C14 N6 C10 116.9(15) . .
C14 N6 Y1 124.0(11) . 4_665
C10 N6 Y1 118.9(12) . 4_665
N6 C10 C11 122.4(17) . .
N6 C10 H10A 118.8 . .
C11 C10 H10A 118.8 . .
C12 C11 C10 116.1(17) . .
C12 C11 H11A 121.9 . .
C10 C11 H11A 121.9 . .
C11 C12 C13 123.0(15) . .
C11 C12 C7 114.3(14) . .
C13 C12 C7 122.7(13) . .
C14 C13 C12 117.8(15) . .
C14 C13 H13A 121.1 . .
C12 C13 H13A 121.1 . .
N6 C14 C13 123.3(15) . .
N6 C14 H14A 118.4 . .
C13 C14 H14A 118.4 . .
C19 N7 C15 117.5(17) . .
C19 N7 H7A 121.2 . .
C15 N7 H7A 121.2 . .
C16 C15 N7 122.6(17) . .
C16 C15 H15A 118.7 . .
N7 C15 H15A 118.7 . .
C15 C16 C17 117.5(17) . .
C15 C16 H16A 121.2 . .
C17 C16 H16A 121.2 . .
C18 C17 C16 119.4(16) . .
C18 C17 C22 121.6(18) . .
C16 C17 C22 118.9(17) . .
C17 C18 C19 121(2) . .
C17 C18 H18A 119.4 . .
C19 C18 H18A 119.4 . .
N7 C19 C18 122(2) . .
N7 C19 H19A 119.1 . .
C18 C19 H19A 119.1 . .
C20 N8 C24 113.6(19) . .
N8 C20 C21 129(3) . .
N8 C20 H20A 115.6 . .
C21 C20 H20A 115.6 . .
C22 C21 C20 114(2) . .
C22 C21 H21A 122.9 . .
C20 C21 H21A 122.9 . .
C23 C22 C21 122.6(19) . .
C23 C22 C17 116.9(19) . .
C21 C22 C17 120.5(18) . .
C22 C23 C24 117.5(18) . .
C22 C23 H23A 121.2 . .
C24 C23 H23A 121.2 . .
N8 C24 C23 123.4(17) . .
N8 C24 H24A 118.3 . .
C23 C24 H24A 118.3 . .
C29 N9 C25 119.0(18) . .
C26 C25 N9 125(2) . .
C26 C25 H25A 117.3 . .
N9 C25 H25A 117.3 . .
C25 C26 C27 118(2) . .
C25 C26 H26A 121 . .
C27 C26 H26A 121 . .
C28 C27 C32 121.8(15) . .
C28 C27 C26 115.9(15) . .
C32 C27 C26 121.8(14) . .
C27 C28 C29 119.2(18) . .
C27 C28 H28A 120.4 . .
C29 C28 H28A 120.4 . .
N9 C29 C28 122(2) . .
N9 C29 H29A 118.8 . .
C28 C29 H29A 118.8 . .
C34 N10 C30 123.1(18) . .
C34 N10 H10B 118.4 . .
C30 N10 H10B 118.4 . .
N10 C30 C31 119(2) . .
N10 C30 H30A 120.7 . .
C31 C30 H30A 120.7 . .
C32 C31 C30 118.9(19) . .
C32 C31 H31A 120.5 . .
C30 C31 H31A 120.5 . .
C33 C32 C31 120.1(15) . .
C33 C32 C27 121.6(14) . .
C31 C32 C27 118.3(14) . .
C32 C33 C34 120.9(17) . .
C32 C33 H33A 119.6 . .
C34 C33 H33A 119.6 . .
N10 C34 C33 118(2) . .
N10 C34 H34A 120.9 . .
C33 C34 H34A 120.9 . .

loop_
_geom_bond_atom_site_label_1
_geom_bond_atom_site_label_2
_geom_bond_distance
_geom_bond_site_symmetry_2
Y1 O2 2.335(10) .
Y1 N4 2.337(17) .
Y1 N1 2.360(18) .
Y1 N2 2.361(15) .
Y1 N3 2.383(16) .
Y1 O1 2.394(11) .
Y1 N6 2.588(15) 4_566
Y1 N5 2.597(11) .
S1 C1 1.70(2) .
S2 C2 1.573(17) .
S3 C3 1.590(18) .
S4 C4 1.621(19) .
O1 H1 0.7872 .
O1 H2 0.8413 .
O2 H3 0.9069 .
O2 H4 0.9834 .
C1 N1 1.09(2) .
C2 N2 1.179(19) .
C3 N3 1.153(19) .
C4 N4 1.14(2) .
N5 C5 1.354(19) .
N5 C9 1.368(19) .
C5 C6 1.38(2) .
C5 H5A 0.93 .
C6 C7 1.40(2) .
C6 H6A 0.93 .
C7 C8 1.40(2) .
C7 C12 1.529(19) .
C8 C9 1.34(2) .
C8 H8A 0.93 .
C9 H9A 0.93 .
N6 C14 1.351(19) .
N6 C10 1.36(2) .
N6 Y1 2.588(15) 4_665
C10 C11 1.44(2) .
C10 H10A 0.93 .
C11 C12 1.33(2) .
C11 H11A 0.93 .
C12 C13 1.38(2) .
C13 C14 1.36(2) .
C13 H13A 0.93 .
C14 H14A 0.93 .
N7 C19 1.33(3) .
N7 C15 1.39(3) .
N7 H7A 0.86 .
C15 C16 1.37(3) .
C15 H15A 0.93 .
C16 C17 1.39(2) .
C16 H16A 0.93 .
C17 C18 1.35(3) .
C17 C22 1.56(2) .
C18 C19 1.36(3) .
C18 H18A 0.93 .
C19 H19A 0.93 .
N8 C20 1.31(3) .
N8 C24 1.37(3) .
C20 C21 1.38(3) .
C20 H20A 0.93 .
C21 C22 1.37(3) .
C21 H21A 0.93 .
C22 C23 1.35(2) .
C23 C24 1.39(2) .
C23 H23A 0.93 .
C24 H24A 0.93 .
N9 C29 1.25(3) .
N9 C25 1.36(3) .
C25 C26 1.30(3) .
C25 H25A 0.93 .
C26 C27 1.47(3) .
C26 H26A 0.93 .
C27 C28 1.37(2) .
C27 C32 1.47(2) .
C28 C29 1.44(3) .
C28 H28A 0.93 .
C29 H29A 0.93 .
N10 C34 1.33(3) .
N10 C30 1.39(3) .
N10 H10B 0.86 .
C30 C31 1.40(3) .
C30 H30A 0.93 .
C31 C32 1.39(3) .
C31 H31A 0.93 .
C32 C33 1.37(2) .
C33 C34 1.41(2) .
C33 H33A 0.93 .
C34 H34A 0.93 .

loop_
_geom_hbond_atom_site_label_D
_geom_hbond_atom_site_label_H
_geom_hbond_atom_site_label_A
_geom_hbond_distance_DH
_geom_hbond_distance_HA
_geom_hbond_distance_DA
_geom_hbond_angle_DHA
_geom_hbond_site_symmetry_A
O1 H1 N8 0.79 1.98 2.71(2) 152.5 1_455
O2 H3 S2 0.91 2.33 3.113(14) 143.8 3_666
O2 H4 N9 0.98 1.76 2.707(19) 161.6 4_666
C8 H8A S3 0.93 2.92 3.807(15) 161 4_565
C11 H11A S4 0.93 2.85 3.69(2) 149.6 1_655
N7 H7A N10 0.86 1.82 2.66(2) 166.3 4_565
C16 H16A S1 0.93 2.8 3.726(19) 174.5 .
C23 H23A S1 0.93 3.01 3.742(19) 136.5 .
N10 H10B N7 0.86 1.81 2.66(2) 173.3 4_666
C30 H30A S3 0.93 2.77 3.66(3) 159.5 .
C33 H33A S2 0.93 2.67 3.438(19) 140.1 4_665
